data_7203559
loop_
_publ_author_name
'Jones, Leigh F.'
'Camm, Kenneth D.'
'Kilner, Colin A.'
'Halcrow, Malcolm A.'

_publ_section_title
;
 Novel hydrogen bond network topologies in complexes of the ditopic
 ligand 5-amino-3-(pyrid-2-yl)-1H-pyrazole
;
_journal_issue 9
_journal_name_full CrystEngComm
_journal_page_first 719
_journal_paper_doi 10.1039/b609424d
_journal_volume 8
_journal_year 2006
_chemical_formula_moiety 'C16 H16 Cu N8, 2[Cl O4], C H4 O'
_chemical_formula_sum 'C17 H20 Cl2 Cu N8 O9'
_chemical_formula_weight 614.85
_chemical_name_systematic
;
Bis[5-amino-3-(pyrid-2-yl)pyrazole]copper(II) diperchlorate
methanol solvate (3.CH~3~OH)
;
_space_group_IT_number 14
_symmetry_cell_setting monoclinic
_symmetry_space_group_name_Hall '-P 2ybc'
_symmetry_space_group_name_H-M 'P 1 21/c 1'
_atom_sites_solution_hydrogens geom
_atom_sites_solution_primary direct
_atom_sites_solution_secondary difmap
_audit_creation_method SHELXL-97
_cell_angle_alpha 90.00
_cell_angle_beta 107.874(2)
_cell_angle_gamma 90.00
_cell_formula_units_Z 4
_cell_length_a 7.2901(3)
_cell_length_b 28.8637(8)
_cell_length_c 11.8758(6)
_cell_measurement_reflns_used 23842
_cell_measurement_temperature 150(2)
_cell_measurement_theta_max 27.45
_cell_measurement_theta_min 1.41
_cell_volume 2378.28(17)
_computing_cell_refinement 'DENZO-SMN (Otwinowski & Minor, 1997)'
_computing_data_collection 'COLLECT (Nonius, 1999)'
_computing_data_reduction 'DENZO-SMN (Otwinowski & Minor, 1997)'
_computing_molecular_graphics 'ORTEX (McArdle, 1995)'
_computing_publication_material 'local program'
_computing_structure_refinement 'SHELXL-97 (Sheldrick, 1997)'
_computing_structure_solution 'SHELXS-97 (Sheldrick, 1990)'
_diffrn_ambient_temperature 150(2)
_diffrn_detector_area_resol_mean 9.091
_diffrn_measured_fraction_theta_full 0.987
_diffrn_measured_fraction_theta_max 0.987
_diffrn_measurement_device_type 'Nonius KappaCCD area detector diffractometer'
_diffrn_measurement_method '\w and \f scans'
_diffrn_radiation_monochromator graphite
_diffrn_radiation_source 'fine-focus sealed tube'
_diffrn_radiation_type MoK\a
_diffrn_radiation_wavelength 0.71073
_diffrn_reflns_av_R_equivalents 0.1019
_diffrn_reflns_av_sigmaI/netI 0.0590
_diffrn_reflns_limit_h_max 9
_diffrn_reflns_limit_h_min -9
_diffrn_reflns_limit_k_max 37
_diffrn_reflns_limit_k_min -37
_diffrn_reflns_limit_l_max 15
_diffrn_reflns_limit_l_min -15
_diffrn_reflns_number 23842
_diffrn_reflns_theta_full 27.45
_diffrn_reflns_theta_max 27.45
_diffrn_reflns_theta_min 1.41
_exptl_absorpt_coefficient_mu 1.210
_exptl_absorpt_correction_T_max 0.965
_exptl_absorpt_correction_T_min 0.733
_exptl_absorpt_correction_type multi-scan
_exptl_absorpt_process_details
;
Using multiple and symmetry-related data measurements via the program SORTAV
See R.H. Blessing, Acta Cryst (1995), A51, 33-38
;
_exptl_crystal_colour Green
_exptl_crystal_density_diffrn 1.717
_exptl_crystal_density_method 'not measured'
_exptl_crystal_description Block
_exptl_crystal_F_000 1252
_exptl_crystal_size_max 0.33
_exptl_crystal_size_mid 0.23
_exptl_crystal_size_min 0.13
_refine_diff_density_max 0.773
_refine_diff_density_min -0.565
_refine_diff_density_rms 0.087
_refine_ls_extinction_method none
_refine_ls_goodness_of_fit_ref 1.047
_refine_ls_hydrogen_treatment mixed
_refine_ls_matrix_type full
_refine_ls_number_parameters 417
_refine_ls_number_reflns 5378
_refine_ls_number_restraints 50
_refine_ls_restrained_S_all 1.050
_refine_ls_R_factor_all 0.0852
_refine_ls_R_factor_gt 0.0583
_refine_ls_shift/su_max 0.001
_refine_ls_shift/su_mean 0.000
_refine_ls_structure_factor_coef Fsqd
_refine_ls_weighting_details 'calc w=1/[\s^2^(Fo^2^)+(0.0774P)^2^+2.2278P] where P=(Fo^2^+2Fc^2^)/3'
_refine_ls_weighting_scheme calc
_refine_ls_wR_factor_gt 0.1531
_refine_ls_wR_factor_ref 0.1682
_reflns_number_gt 3867
_reflns_number_total 5378
_reflns_threshold_expression >2sigma(I)
_cod_data_source_file b609424d.txt
_cod_data_source_block c:\datasets\leeds\lfj22b\lfj22b
_cod_depositor_comments
;
The following automatic conversions were performed:
'_symmetry_cell_setting' value 'Monoclinic' changed to 'monoclinic'
according to '/home/saulius/struct/CIF-dictionaries/cif_core.dic'
dictionary named 'cif_core.dic' version 2.4.1 from 2010-06-29.

Automatic conversion script
Id: cif_fix_enum 1527 2010-12-29 10:47:43Z saulius 
;
_cod_original_sg_symbol_H-M 'P 21/c'
_cod_database_code 7203559

loop_
_symmetry_equiv_pos_as_xyz
'x, y, z'
'-x, y+1/2, -z+1/2'
'-x, -y, -z'
'x, -y-1/2, z-1/2'

loop_
_atom_site_label
_atom_site_type_symbol
_atom_site_fract_x
_atom_site_fract_y
_atom_site_fract_z
_atom_site_U_iso_or_equiv
_atom_site_adp_type
_atom_site_occupancy
_atom_site_symmetry_multiplicity
_atom_site_calc_flag
_atom_site_refinement_flags
_atom_site_disorder_assembly
_atom_site_disorder_group
Cu1 Cu 0.26611(7) 0.623250(16) 0.46941(4) 0.04633(18) Uani 1 1 d . . .
N2 N 0.2615(5) 0.56862(12) 0.3630(3) 0.0495(8) Uani 1 1 d . . .
C3 C 0.2746(6) 0.56961(16) 0.2531(4) 0.0567(10) Uani 1 1 d . . .
H3 H 0.2848 0.5987 0.2182 0.068 Uiso 1 1 calc R C .
C4 C 0.2739(7) 0.52951(19) 0.1884(4) 0.0678(13) Uani 1 1 d . . .
H4 H 0.2817 0.5311 0.1101 0.081 Uiso 1 1 calc R . .
C5 C 0.2616(7) 0.48750(19) 0.2398(5) 0.0704(13) Uani 1 1 d . . .
H5 H 0.2581 0.4597 0.1965 0.085 Uiso 1 1 calc R C .
C6 C 0.2542(6) 0.48583(16) 0.3535(4) 0.0604(11) Uani 1 1 d . . .
H6 H 0.2484 0.4569 0.3906 0.072 Uiso 1 1 calc R . .
C7 C 0.2554(5) 0.52721(14) 0.4139(4) 0.0480(9) Uani 1 1 d . . .
C8 C 0.2542(5) 0.53008(14) 0.5358(3) 0.0457(9) Uani 1 1 d . C .
N9 N 0.2744(5) 0.57277(11) 0.5822(3) 0.0464(7) Uani 1 1 d . C .
N10 N 0.2700(5) 0.56826(12) 0.6960(3) 0.0512(8) Uani 1 1 d D . .
H10 H 0.253(8) 0.5950(13) 0.742(4) 0.089(7) Uiso 1 1 d D . .
C11 C 0.2505(6) 0.52300(16) 0.7207(4) 0.0552(10) Uani 1 1 d . . .
C12 C 0.2385(5) 0.49741(15) 0.6183(4) 0.0558(10) Uani 1 1 d . . .
H12 H 0.2230 0.4649 0.6077 0.067 Uiso 1 1 calc R C .
N13 N 0.2350(6) 0.51013(16) 0.8280(4) 0.0706(11) Uani 1 1 d D . .
H13A H 0.322(7) 0.5256(13) 0.897(3) 0.089(7) Uiso 1 1 d D . .
H13B H 0.250(7) 0.4766(8) 0.840(4) 0.089(7) Uiso 1 1 d D . .
N14 N 0.3612(4) 0.67959(11) 0.5704(3) 0.0448(7) Uani 1 1 d . . .
C15 C 0.4732(6) 0.68099(15) 0.6835(3) 0.0502(9) Uani 1 1 d . . .
H15 H 0.5023 0.6531 0.7278 0.060 Uiso 1 1 calc R C .
C16 C 0.5470(6) 0.72241(15) 0.7367(4) 0.0528(10) Uani 1 1 d . . .
H16 H 0.6263 0.7229 0.8168 0.063 Uiso 1 1 calc R . .
C17 C 0.5057(6) 0.76269(17) 0.6737(4) 0.0599(11) Uani 1 1 d . . .
H17 H 0.5539 0.7913 0.7106 0.072 Uiso 1 1 calc R C .
C18 C 0.3948(6) 0.76203(15) 0.5571(4) 0.0541(10) Uani 1 1 d . . .
H18 H 0.3686 0.7897 0.5114 0.065 Uiso 1 1 calc R . .
C19 C 0.3229(5) 0.72003(13) 0.5085(4) 0.0468(9) Uani 1 1 d . . .
C20 C 0.2060(5) 0.71468(13) 0.3857(4) 0.0448(8) Uani 1 1 d . C .
N21 N 0.1666(5) 0.67119(11) 0.3500(3) 0.0479(8) Uani 1 1 d . C .
N22 N 0.0523(5) 0.67310(12) 0.2343(3) 0.0528(8) Uani 1 1 d D . .
H22 H -0.031(7) 0.6467(13) 0.204(4) 0.089(7) Uiso 1 1 d D . .
C23 C 0.0197(5) 0.71775(14) 0.1980(3) 0.0490(9) Uani 1 1 d . . .
C24 C 0.1193(6) 0.74543(14) 0.2928(4) 0.0514(9) Uani 1 1 d . . .
H24 H 0.1271 0.7783 0.2945 0.062 Uiso 1 1 calc R C .
N25 N -0.0833(6) 0.72831(15) 0.0842(3) 0.0636(10) Uani 1 1 d D . .
H25B H -0.123(6) 0.7597(9) 0.059(4) 0.089(7) Uiso 1 1 d D . .
H25A H -0.188(5) 0.7066(13) 0.051(4) 0.089(7) Uiso 1 1 d D . .
Cl26A Cl 0.6339(2) 0.60710(5) 1.03163(13) 0.0477(4) Uani 0.78 1 d PD A 1
O27A O 0.4922(9) 0.61970(19) 1.0871(5) 0.1004(18) Uani 0.78 1 d PD A 1
O28A O 0.6582(7) 0.64619(18) 0.9657(5) 0.0862(14) Uani 0.78 1 d PD A 1
O29A O 0.5690(9) 0.56756(16) 0.9630(5) 0.0997(18) Uani 0.78 1 d PD A 1
O30A O 0.8099(11) 0.5969(3) 1.1225(8) 0.117(4) Uani 0.78 1 d PD A 1
Cl26B Cl 0.645(3) 0.6051(7) 1.0270(16) 0.186(8) Uiso 0.22 1 d PD B 2
O27B O 0.491(3) 0.5784(9) 1.044(2) 0.162(11) Uiso 0.22 1 d PD B 2
O28B O 0.610(3) 0.6525(6) 1.040(2) 0.128(8) Uiso 0.22 1 d PD B 2
O29B O 0.642(3) 0.5984(8) 0.9056(15) 0.117(7) Uiso 0.22 1 d PD B 2
O30B O 0.823(3) 0.5914(10) 1.1055(19) 0.063(6) Uiso 0.22 1 d PD B 2
Cl31A Cl -0.2297(9) 0.6421(2) 0.4768(5) 0.0529(16) Uani 0.62 1 d PD C 1
O32A O -0.3318(10) 0.6806(2) 0.4169(6) 0.096(3) Uani 0.62 1 d PD C 1
O33A O -0.1339(9) 0.61590(19) 0.4086(6) 0.0663(15) Uani 0.62 1 d PD C 1
O34A O -0.3492(7) 0.61466(15) 0.5230(6) 0.0581(13) Uani 0.62 1 d PD C 1
O35A O -0.0709(9) 0.6621(3) 0.5735(6) 0.092(2) Uani 0.62 1 d PD C 1
Cl31B Cl -0.2184(14) 0.6456(3) 0.4817(6) 0.0336(16) Uiso 0.38 1 d PD C 2
O32B O -0.244(2) 0.6852(4) 0.4142(13) 0.115(6) Uiso 0.38 1 d PD C 2
O33B O -0.0834(15) 0.6143(4) 0.4673(9) 0.074(4) Uiso 0.38 1 d PD C 2
O34B O -0.3990(16) 0.6216(4) 0.4536(12) 0.107(5) Uiso 0.38 1 d PD C 2
O35B O -0.165(2) 0.6589(5) 0.6034(10) 0.122(5) Uiso 0.38 1 d PD C 2
C36A C 0.010(3) 0.6332(12) 0.871(3) 0.097(10) Uani 0.50 1 d PD D 1
H36A H -0.0161 0.6616 0.9092 0.146 Uiso 0.50 1 calc PR D 1
H36B H 0.0109 0.6066 0.9228 0.146 Uiso 0.50 1 calc PR D 1
H36C H -0.0900 0.6289 0.7954 0.146 Uiso 0.50 1 calc PR D 1
O37A O 0.1952(15) 0.6370(3) 0.8522(8) 0.069(2) Uani 0.50 1 d PD D 1
H37A H 0.2826 0.6311 0.9154 0.083 Uiso 0.50 1 calc PR D 1
C36B C 0.059(3) 0.6266(10) 0.883(2) 0.066(4) Uani 0.50 1 d PD E 2
H36D H 0.1383 0.6398 0.9584 0.099 Uiso 0.50 1 calc PR E 2
H36E H 0.0558 0.5928 0.8903 0.099 Uiso 0.50 1 calc PR E 2
H36F H -0.0721 0.6389 0.8636 0.099 Uiso 0.50 1 calc PR E 2
O37B O 0.1403(14) 0.6385(4) 0.7920(8) 0.067(2) Uani 0.50 1 d PD E 2
H37B H 0.0604 0.6543 0.7400 0.080 Uiso 0.50 1 calc PR E 2

loop_
_atom_site_aniso_label
_atom_site_aniso_U_11
_atom_site_aniso_U_22
_atom_site_aniso_U_33
_atom_site_aniso_U_23
_atom_site_aniso_U_13
_atom_site_aniso_U_12
Cu1 0.0521(3) 0.0396(3) 0.0447(3) 0.0055(2) 0.0110(2) -0.0022(2)
N2 0.0468(18) 0.0486(19) 0.0498(18) 0.0042(15) 0.0101(15) 0.0030(14)
C3 0.057(2) 0.062(3) 0.051(2) 0.006(2) 0.0174(19) 0.010(2)
C4 0.058(3) 0.085(4) 0.059(3) -0.011(3) 0.015(2) 0.006(2)
C5 0.055(3) 0.076(3) 0.076(3) -0.025(3) 0.015(2) -0.004(2)
C6 0.040(2) 0.056(3) 0.080(3) -0.013(2) 0.011(2) -0.0036(18)
C7 0.0317(17) 0.047(2) 0.059(2) -0.0016(19) 0.0045(16) -0.0015(16)
C8 0.0351(18) 0.044(2) 0.051(2) 0.0069(17) 0.0030(16) -0.0042(15)
N9 0.0514(18) 0.0451(18) 0.0407(16) 0.0053(14) 0.0109(14) -0.0040(14)
N10 0.0527(19) 0.054(2) 0.0434(17) 0.0088(15) 0.0096(15) -0.0079(16)
C11 0.0374(19) 0.063(3) 0.058(2) 0.018(2) 0.0048(17) -0.0064(19)
C12 0.039(2) 0.048(2) 0.071(3) 0.009(2) 0.0032(18) -0.0043(17)
N13 0.065(2) 0.082(3) 0.064(2) 0.024(2) 0.0188(19) -0.003(2)
N14 0.0376(15) 0.0466(18) 0.0499(17) 0.0018(14) 0.0132(13) -0.0004(13)
C15 0.047(2) 0.052(2) 0.052(2) 0.0009(18) 0.0158(17) -0.0007(18)
C16 0.049(2) 0.061(3) 0.048(2) -0.0043(19) 0.0143(18) -0.0053(19)
C17 0.057(2) 0.063(3) 0.062(3) -0.005(2) 0.022(2) -0.005(2)
C18 0.052(2) 0.052(2) 0.062(2) -0.002(2) 0.023(2) -0.0044(19)
C19 0.0383(18) 0.041(2) 0.066(2) -0.0011(18) 0.0239(17) -0.0030(16)
C20 0.0353(18) 0.043(2) 0.059(2) 0.0065(17) 0.0180(16) -0.0018(15)
N21 0.0459(17) 0.0471(18) 0.0481(17) 0.0101(15) 0.0105(14) -0.0002(14)
N22 0.0480(18) 0.051(2) 0.0513(18) 0.0058(16) 0.0031(15) -0.0018(15)
C23 0.042(2) 0.053(2) 0.051(2) 0.0131(18) 0.0136(17) 0.0064(17)
C24 0.053(2) 0.043(2) 0.062(2) 0.0066(19) 0.0238(19) 0.0013(18)
N25 0.063(2) 0.067(2) 0.055(2) 0.0095(19) 0.0093(17) 0.0078(19)
Cl26A 0.0517(7) 0.0436(7) 0.0412(6) -0.0025(5) 0.0045(5) -0.0063(5)
O27A 0.126(5) 0.087(4) 0.119(4) 0.017(3) 0.082(4) 0.013(3)
O28A 0.087(3) 0.084(3) 0.089(3) 0.036(3) 0.030(3) -0.008(3)
O29A 0.121(4) 0.069(3) 0.079(3) -0.036(3) -0.013(3) -0.005(3)
O30A 0.099(5) 0.057(4) 0.134(7) 0.003(4) -0.055(4) -0.006(3)
Cl31A 0.0397(17) 0.0394(19) 0.080(3) 0.0012(10) 0.0193(12) -0.0016(10)
O32A 0.074(4) 0.102(5) 0.122(6) 0.075(4) 0.045(4) 0.045(4)
O33A 0.076(4) 0.053(3) 0.086(5) -0.018(3) 0.049(4) -0.007(3)
O34A 0.053(3) 0.038(2) 0.098(4) 0.017(3) 0.044(3) -0.001(2)
O35A 0.067(4) 0.115(5) 0.080(4) -0.025(4) 0.001(3) -0.032(4)
C36A 0.080(15) 0.074(13) 0.16(2) 0.003(11) 0.075(14) 0.014(11)
O37A 0.072(6) 0.063(5) 0.071(6) 0.001(5) 0.021(5) 0.012(4)
C36B 0.065(10) 0.055(8) 0.094(10) -0.006(7) 0.048(8) 0.004(9)
O37B 0.065(6) 0.068(5) 0.066(5) -0.004(5) 0.019(5) 0.011(4)

loop_
_atom_type_symbol
_atom_type_description
_atom_type_scat_dispersion_real
_atom_type_scat_dispersion_imag
_atom_type_scat_source
C C 0.0033 0.0016 'International Tables Vol C Tables 4.2.6.8 and 6.1.1.4'
H H 0.0000 0.0000 'International Tables Vol C Tables 4.2.6.8 and 6.1.1.4'
N N 0.0061 0.0033 'International Tables Vol C Tables 4.2.6.8 and 6.1.1.4'
O O 0.0106 0.0060 'International Tables Vol C Tables 4.2.6.8 and 6.1.1.4'
Cl Cl 0.1484 0.1585 'International Tables Vol C Tables 4.2.6.8 and 6.1.1.4'
Cu Cu 0.3201 1.2651 'International Tables Vol C Tables 4.2.6.8 and 6.1.1.4'

loop_
_geom_angle_atom_site_label_1
_geom_angle_atom_site_label_2
_geom_angle_atom_site_label_3
_geom_angle
_geom_angle_site_symmetry_1
_geom_angle_site_symmetry_3
_geom_angle_publ_flag
N21 Cu1 N9 160.93(14) . . ?
N21 Cu1 N14 81.01(14) . . ?
N9 Cu1 N14 105.02(13) . . ?
N21 Cu1 N2 99.67(14) . . ?
N9 Cu1 N2 80.73(14) . . ?
N14 Cu1 N2 160.44(13) . . ?
N21 Cu1 O33B 85.3(3) . . ?
N9 Cu1 O33B 75.7(3) . . ?
N14 Cu1 O33B 104.3(3) . . ?
N2 Cu1 O33B 95.2(3) . . ?
N21 Cu1 O33A 74.94(17) . . ?
N9 Cu1 O33A 86.05(17) . . ?
N14 Cu1 O33A 110.92(13) . . ?
N2 Cu1 O33A 87.91(14) . . ?
C3 N2 C7 118.6(4) . . ?
C3 N2 Cu1 127.1(3) . . ?
C7 N2 Cu1 114.2(3) . . ?
N2 C3 C4 122.2(4) . . ?
N2 C3 H3 118.9 . . ?
C4 C3 H3 118.9 . . ?
C5 C4 C3 118.7(5) . . ?
C5 C4 H4 120.6 . . ?
C3 C4 H4 120.6 . . ?
C6 C5 C4 119.8(5) . . ?
C6 C5 H5 120.1 . . ?
C4 C5 H5 120.1 . . ?
C5 C6 C7 118.8(5) . . ?
C5 C6 H6 120.6 . . ?
C7 C6 H6 120.6 . . ?
N2 C7 C6 121.8(4) . . ?
N2 C7 C8 114.1(3) . . ?
C6 C7 C8 124.1(4) . . ?
N9 C8 C12 110.9(4) . . ?
N9 C8 C7 115.4(3) . . ?
C12 C8 C7 133.7(4) . . ?
C8 N9 N10 106.6(3) . . ?
C8 N9 Cu1 115.1(2) . . ?
N10 N9 Cu1 137.6(3) . . ?
C11 N10 N9 110.0(4) . . ?
C11 N10 H10 127(3) . . ?
N9 N10 H10 122(3) . . ?
N10 C11 N13 120.6(5) . . ?
N10 C11 C12 107.6(4) . . ?
N13 C11 C12 131.7(4) . . ?
C8 C12 C11 104.9(4) . . ?
C8 C12 H12 127.5 . . ?
C11 C12 H12 127.5 . . ?
C11 N13 H13A 116(3) . . ?
C11 N13 H13B 111(3) . . ?
H13A N13 H13B 109(2) . . ?
C15 N14 C19 118.4(3) . . ?
C15 N14 Cu1 127.8(3) . . ?
C19 N14 Cu1 113.2(2) . . ?
N14 C15 C16 121.0(4) . . ?
N14 C15 H15 119.5 . . ?
C16 C15 H15 119.5 . . ?
C17 C16 C15 119.8(4) . . ?
C17 C16 H16 120.1 . . ?
C15 C16 H16 120.1 . . ?
C16 C17 C18 120.2(4) . . ?
C16 C17 H17 119.9 . . ?
C18 C17 H17 119.9 . . ?
C17 C18 C19 117.8(4) . . ?
C17 C18 H18 121.1 . . ?
C19 C18 H18 121.1 . . ?
N14 C19 C18 122.7(4) . . ?
N14 C19 C20 114.2(3) . . ?
C18 C19 C20 123.0(4) . . ?
N21 C20 C24 110.2(4) . . ?
N21 C20 C19 115.0(3) . . ?
C24 C20 C19 134.7(4) . . ?
C20 N21 N22 106.7(3) . . ?
C20 N21 Cu1 116.2(3) . . ?
N22 N21 Cu1 137.0(3) . . ?
C23 N22 N21 110.4(3) . . ?
C23 N22 H22 127(3) . . ?
N21 N22 H22 117(3) . . ?
N22 C23 N25 121.1(4) . . ?
N22 C23 C24 107.0(3) . . ?
N25 C23 C24 131.8(4) . . ?
C23 C24 C20 105.7(3) . . ?
C23 C24 H24 127.2 . . ?
C20 C24 H24 127.2 . . ?
C23 N25 H25B 122(3) . . ?
C23 N25 H25A 113(3) . . ?
H25B N25 H25A 111(2) . . ?
O29A Cl26A O28A 114.0(4) . . ?
O29A Cl26A O30A 109.6(4) . . ?
O28A Cl26A O30A 110.3(5) . . ?
O29A Cl26A O27A 108.2(4) . . ?
O28A Cl26A O27A 106.4(3) . . ?
O30A Cl26A O27A 108.2(5) . . ?
O30B Cl26B O28B 111.5(15) . . ?
O30B Cl26B O27B 111.0(15) . . ?
O28B Cl26B O27B 109.4(15) . . ?
O30B Cl26B O29B 110.8(15) . . ?
O28B Cl26B O29B 107.0(14) . . ?
O27B Cl26B O29B 107.0(15) . . ?
O32A Cl31A O34A 110.4(6) . . ?
O32A Cl31A O33A 113.9(6) . . ?
O34A Cl31A O33A 112.9(5) . . ?
O32A Cl31A O35A 104.6(6) . . ?
O34A Cl31A O35A 110.4(5) . . ?
O33A Cl31A O35A 104.1(6) . . ?
Cl31A O33A Cu1 117.7(4) . . ?
O32B Cl31B O33B 116.4(9) . . ?
O32B Cl31B O35B 108.2(10) . . ?
O33B Cl31B O35B 108.5(9) . . ?
O32B Cl31B O34B 108.4(9) . . ?
O33B Cl31B O34B 107.0(9) . . ?
O35B Cl31B O34B 108.1(9) . . ?
Cl31B O33B Cu1 132.6(8) . . ?
O37B C36B H36D 109.5 . . ?
O37B C36B H36E 109.5 . . ?
H36D C36B H36E 109.5 . . ?
O37B C36B H36F 109.5 . . ?
H36D C36B H36F 109.5 . . ?
H36E C36B H36F 109.5 . . ?
C36B O37B H37B 109.5 . . ?

loop_
_geom_bond_atom_site_label_1
_geom_bond_atom_site_label_2
_geom_bond_distance
_geom_bond_site_symmetry_2
_geom_bond_publ_flag
Cu1 N21 1.954(3) . ?
Cu1 N9 1.968(3) . ?
Cu1 N14 2.013(3) . ?
Cu1 N2 2.015(3) . ?
Cu1 O33B 2.553(11) . ?
Cu1 O33A 2.789(6) . ?
N2 C3 1.337(5) . ?
N2 C7 1.346(5) . ?
C3 C4 1.388(6) . ?
C3 H3 0.9500 . ?
C4 C5 1.373(7) . ?
C4 H4 0.9500 . ?
C5 C6 1.369(7) . ?
C5 H5 0.9500 . ?
C6 C7 1.392(6) . ?
C6 H6 0.9500 . ?
C7 C8 1.453(6) . ?
C8 N9 1.340(5) . ?
C8 C12 1.390(6) . ?
N9 N10 1.367(4) . ?
N10 C11 1.356(5) . ?
N10 H10 0.97(2) . ?
C11 N13 1.366(6) . ?
C11 C12 1.402(6) . ?
C12 H12 0.9500 . ?
N13 H13A 0.98(2) . ?
N13 H13B 0.98(2) . ?
N14 C15 1.341(5) . ?
N14 C19 1.362(5) . ?
C15 C16 1.382(6) . ?
C15 H15 0.9500 . ?
C16 C17 1.365(6) . ?
C16 H16 0.9500 . ?
C17 C18 1.373(6) . ?
C17 H17 0.9500 . ?
C18 C19 1.375(5) . ?
C18 H18 0.9500 . ?
C19 C20 1.454(6) . ?
C20 N21 1.328(5) . ?
C20 C24 1.405(5) . ?
N21 N22 1.373(4) . ?
N22 C23 1.356(5) . ?
N22 H22 0.97(2) . ?
C23 N25 1.364(5) . ?
C23 C24 1.390(6) . ?
C24 H24 0.9500 . ?
N25 H25B 0.97(2) . ?
N25 H25A 0.97(2) . ?
Cl26A O29A 1.398(4) . ?
Cl26A O28A 1.415(5) . ?
Cl26A O30A 1.431(6) . ?
Cl26A O27A 1.432(5) . ?
Cl26B O30B 1.400(16) . ?
Cl26B O28B 1.408(16) . ?
Cl26B O27B 1.426(17) . ?
Cl26B O29B 1.447(16) . ?
Cl31A O32A 1.403(8) . ?
Cl31A O34A 1.408(7) . ?
Cl31A O33A 1.437(8) . ?
Cl31A O35A 1.475(7) . ?
Cl31B O32B 1.374(12) . ?
Cl31B O33B 1.385(12) . ?
Cl31B O35B 1.429(12) . ?
Cl31B O34B 1.434(12) . ?
C36A O37A 1.439(17) . ?
C36A H36A 0.9800 . ?
C36A H36B 0.9800 . ?
C36A H36C 0.9800 . ?
O37A H37A 0.8400 . ?
C36B O37B 1.426(16) . ?
C36B H36D 0.9800 . ?
C36B H36E 0.9800 . ?
C36B H36F 0.9800 . ?
O37B H37B 0.8400 . ?

loop_
_geom_hbond_atom_site_label_D
_geom_hbond_atom_site_label_H
_geom_hbond_atom_site_label_A
_geom_hbond_distance_DH
_geom_hbond_distance_HA
_geom_hbond_distance_DA
_geom_hbond_angle_DHA
_geom_hbond_site_symmetry_A
N10 H10 O37A 0.97(2) 1.92(3) 2.881(11) 167(5) .
N10 H10 O37B 0.97(2) 1.70(3) 2.640(11) 160(5) .
N13 H13A O29A 0.98(2) 2.11(4) 2.975(7) 146(5) .
N13 H13A O27B 0.98(2) 2.36(4) 3.32(3) 167(4) .
N13 H13B O30A 0.98(2) 2.24(3) 3.179(10) 161(5) 3_667
N13 H13B O30B 0.98(2) 2.18(4) 3.10(3) 155(5) 3_667
N22 H22 O30A 0.97(2) 1.91(3) 2.879(9) 172(5) 1_454
N22 H22 O30B 0.97(2) 2.07(4) 3.02(3) 166(5) 1_454
N25 H25A O28A 0.97(2) 2.15(3) 3.086(7) 161(4) 1_454
N25 H25A O28B 0.97(2) 2.12(4) 3.06(2) 160(4) 1_454
N25 H25B O35A 0.97(2) 2.29(3) 3.167(8) 151(4) 4_575
N25 H25B O35B 0.97(2) 2.45(4) 3.329(16) 151(4) 4_575
O37A H37A O27A 0.84 2.16 3.002(11) 174.4 .
O37A H37A O27B 0.84 2.35 3.11(3) 150.9 .
O37B H37B O35A 0.84 1.93 2.668(11) 146.2 .
O37B H37B O35B 0.84 1.93 2.694(16) 151.2 .
